data_1576475
loop_
_publ_author_name
'Assanar, Faneesha'
'Gayen, Sourav'
'Patel, Deepak Kumar'
'Pradeep, Thalappil'
'Ghosh, Sundargopal'

_publ_section_title
;
 Cooperative borane activation by tuning hemilability of different
 Os-&#x3ba;<sup>2</sup>-<i>N</i>,<i>Se</i>-chelated complexes.
;
_journal_issue 6
_journal_name_full 'Chemical science'
_journal_page_first 3129
_journal_page_last 3140
_journal_paper_doi 10.1039/d5sc06346a
_journal_volume 17
_journal_year 2026
_chemical_formula_moiety 'C46 H38 N2 Os P2 Se2'
_chemical_formula_sum 'C46 H38 N2 Os P2 Se2'
_chemical_formula_weight 1028.84
_space_group_crystal_system monoclinic
_space_group_IT_number 14
_space_group_name_Hall '-P 2ybc'
_space_group_name_H-M_alt 'P 1 21/c 1'
_atom_sites_solution_hydrogens geom
_audit_creation_method SHELXL-2019/3
_audit_update_record
;
2025-11-19 deposited with the CCDC.	2025-11-26 downloaded from the CCDC.
;
_cell_angle_alpha 90
_cell_angle_beta 95.367(3)
_cell_angle_gamma 90
_cell_formula_units_Z 4
_cell_length_a 19.9615(18)
_cell_length_b 17.6882(17)
_cell_length_c 11.2486(11)
_cell_measurement_reflns_used 2810
_cell_measurement_temperature 269(2)
_cell_measurement_theta_max 24.3
_cell_measurement_theta_min 2.3
_cell_volume 3954.3(6)
_computing_cell_refinement 'APEX3/SAINT (Bruker, 2016)'
_computing_data_collection 'APEX3 (Bruker, 2016)'
_computing_data_reduction 'SAINT/XPREP (Bruker, 2016)'
_computing_molecular_graphics 'ORTEP3 (Farrugia, 1997) and Mercury (Bruno et al., 2002)'
_computing_publication_material 'SHELXL-2019/2 (Sheldrick, 2019)'
_computing_structure_refinement 'SHELXL-2019/2 (Sheldrick, 2019)'
_computing_structure_solution 'SHELXT-2018/2 (Sheldrick, 2018)'
_diffrn_ambient_temperature 269(2)
_diffrn_measured_fraction_theta_full 0.999
_diffrn_measured_fraction_theta_max 0.993
_diffrn_measurement_device_type 'Bruker D8 venture'
_diffrn_measurement_method '\w and \f scan'
_diffrn_radiation_type MoK\a
_diffrn_radiation_wavelength 0.71073
_diffrn_reflns_av_unetI/netI 0.1383
_diffrn_reflns_Laue_measured_fraction_full 0.999
_diffrn_reflns_Laue_measured_fraction_max 0.993
_diffrn_reflns_limit_h_max 24
_diffrn_reflns_limit_h_min -24
_diffrn_reflns_limit_k_max 22
_diffrn_reflns_limit_k_min -22
_diffrn_reflns_limit_l_max 14
_diffrn_reflns_limit_l_min -14
_diffrn_reflns_number 105792
_diffrn_reflns_point_group_measured_fraction_full 0.999
_diffrn_reflns_point_group_measured_fraction_max 0.993
_diffrn_reflns_theta_full 25.242
_diffrn_reflns_theta_max 26.440
_diffrn_reflns_theta_min 2.049
_diffrn_source 'Sealed tube'
_exptl_absorpt_coefficient_mu 5.182
_exptl_absorpt_correction_T_max 0.67
_exptl_absorpt_correction_T_min 0.52
_exptl_absorpt_correction_type multi-scan
_exptl_absorpt_process_details
;
Krause, L., Herbst-Irmer, R., Sheldrick, G. M., Stalke, D. (2015).
"Comparison of silver and molybdenum microfocus X-ray sources for
single-crystal structure determination"
J. Appl. Cryst. 48, 3-10.
doi:10.1107/S1600576714022985
;
_exptl_crystal_colour orange
_exptl_crystal_density_diffrn 1.728
_exptl_crystal_description block
_exptl_crystal_F_000 2008
_exptl_crystal_size_max 0.100
_exptl_crystal_size_mid 0.080
_exptl_crystal_size_min 0.050
_refine_diff_density_max 2.779
_refine_diff_density_min -3.744
_refine_diff_density_rms 0.172
_refine_ls_extinction_coef 0.0014(2)
_refine_ls_extinction_expression Fc^*^=kFc[1+0.001xFc^2^\l^3^/sin(2\q)]^-1/4^
_refine_ls_extinction_method 'SHELXL-2019/2 (Sheldrick 2019)'
_refine_ls_goodness_of_fit_ref 1.069
_refine_ls_hydrogen_treatment constr
_refine_ls_matrix_type full
_refine_ls_number_parameters 480
_refine_ls_number_reflns 105792
_refine_ls_number_restraints 0
_refine_ls_restrained_S_all 1.069
_refine_ls_R_factor_all 0.1373
_refine_ls_R_factor_gt 0.0729
_refine_ls_shift/su_max 0.001
_refine_ls_shift/su_mean 0.000
_refine_ls_structure_factor_coef Fsqd
_refine_ls_weighting_details 'w=1/[\s^2^(Fo^2^)+(0.0435P)^2^+4.9619P] where P=(Fo^2^+2Fc^2^)/3'
_refine_ls_weighting_scheme calc
_refine_ls_wR_factor_gt 0.1442
_refine_ls_wR_factor_ref 0.1605
_reflns_Friedel_coverage 0.000
_reflns_number_gt 60323
_reflns_number_total 105792
_reflns_threshold_expression 'I > 2\s(I)'
_cod_data_source_file d5sc06346a2.cif
_cod_data_source_block DG9FN
_cod_original_sg_symbol_H-M 'P 21/c'
_cod_database_code 1576475
_shelx_shelxl_version_number 2019/3
_shelx_space_group_comment
;
The symmetry employed for this shelxl refinement is uniquely defined
by the following loop, which should always be used as a source of
symmetry information in preference to the above space-group names.
They are only intended as comments.
;
_shelx_estimated_absorpt_t_min 0.625
_shelx_estimated_absorpt_t_max 0.782

loop_
_space_group_symop_operation_xyz
'x, y, z'
'-x, y+1/2, -z+1/2'
'-x, -y, -z'
'x, -y-1/2, z-1/2'

loop_
_atom_site_label
_atom_site_type_symbol
_atom_site_fract_x
_atom_site_fract_y
_atom_site_fract_z
_atom_site_U_iso_or_equiv
_atom_site_adp_type
_atom_site_occupancy
_atom_site_site_symmetry_order
_atom_site_calc_flag
_atom_site_refinement_flags_posn
_atom_site_refinement_flags_adp
_atom_site_refinement_flags_occupancy
_atom_site_disorder_assembly
_atom_site_disorder_group
C1 C 0.4220(6) 0.1149(5) 0.7154(11) 0.042(3) Uani 1 1 d . . . . .
H1 H 0.410568 0.125299 0.634960 0.051 Uiso 1 1 calc R U . . .
C2 C 0.4800(7) 0.1464(7) 0.7731(14) 0.059(4) Uani 1 1 d . . . . .
H2 H 0.507483 0.177428 0.731921 0.071 Uiso 1 1 calc R U . . .
C3 C 0.4964(7) 0.1306(8) 0.8943(15) 0.070(4) Uani 1 1 d . . . . .
H3 H 0.535661 0.150115 0.933812 0.085 Uiso 1 1 calc R U . . .
C4 C 0.4542(7) 0.0859(7) 0.9552(12) 0.062(4) Uani 1 1 d . . . . .
H4 H 0.463322 0.076843 1.036570 0.074 Uiso 1 1 calc R U . . .
C5 C 0.3979(6) 0.0550(5) 0.8916(10) 0.036(3) Uani 1 1 d . . . . .
C6 C 0.4234(6) -0.1164(6) 0.7568(12) 0.044(3) Uani 1 1 d . . . . .
H6 H 0.414266 -0.126437 0.834837 0.053 Uiso 1 1 calc R U . . .
C7 C 0.4794(7) -0.1466(7) 0.7156(14) 0.060(4) Uani 1 1 d . . . . .
H7 H 0.508162 -0.176985 0.764775 0.072 Uiso 1 1 calc R U . . .
C8 C 0.4930(8) -0.1315(9) 0.5988(17) 0.084(5) Uani 1 1 d . . . . .
H8 H 0.531211 -0.151920 0.569790 0.101 Uiso 1 1 calc R U . . .
C9 C 0.4509(7) -0.0872(7) 0.5270(13) 0.063(4) Uani 1 1 d . . . . .
H9 H 0.459667 -0.077062 0.448869 0.076 Uiso 1 1 calc R U . . .
C10 C 0.3943(6) -0.0575(6) 0.5734(10) 0.039(3) Uani 1 1 d . . . . .
C11 C 0.2642(5) 0.1921(5) 0.7232(9) 0.027(2) Uani 1 1 d . . . . .
C12 C 0.2590(6) 0.2488(5) 0.6396(9) 0.036(3) Uani 1 1 d . . . . .
H12 H 0.232825 0.241645 0.567625 0.043 Uiso 1 1 calc R U . . .
C13 C 0.2928(7) 0.3169(6) 0.6617(11) 0.045(3) Uani 1 1 d . . . . .
H13 H 0.290241 0.353619 0.602373 0.054 Uiso 1 1 calc R U . . .
C14 C 0.3286(7) 0.3311(6) 0.7650(12) 0.047(3) Uani 1 1 d . . . . .
H14 H 0.350215 0.377376 0.777951 0.057 Uiso 1 1 calc R U . . .
C15 C 0.3333(6) 0.2758(6) 0.8534(10) 0.041(3) Uani 1 1 d . . . . .
H15 H 0.357771 0.284703 0.926518 0.049 Uiso 1 1 calc R U . . .
C16 C 0.3009(6) 0.2073(5) 0.8311(9) 0.033(3) Uani 1 1 d . . . . .
H16 H 0.304006 0.170379 0.890283 0.040 Uiso 1 1 calc R U . . .
C17 C 0.1662(5) 0.1038(5) 0.5756(9) 0.026(2) Uani 1 1 d . . . . .
C18 C 0.0974(6) 0.0872(5) 0.5714(10) 0.038(3) Uani 1 1 d . . . . .
H18 H 0.078239 0.076428 0.641689 0.045 Uiso 1 1 calc R U . . .
C19 C 0.0579(6) 0.0868(6) 0.4646(11) 0.047(3) Uani 1 1 d . . . . .
H19 H 0.012250 0.076396 0.464163 0.056 Uiso 1 1 calc R U . . .
C20 C 0.0843(7) 0.1015(6) 0.3587(11) 0.049(3) Uani 1 1 d . . . . .
H20 H 0.057025 0.100373 0.287023 0.059 Uiso 1 1 calc R U . . .
C21 C 0.1518(7) 0.1178(6) 0.3605(10) 0.044(3) Uani 1 1 d . . . . .
H21 H 0.170093 0.128340 0.289203 0.053 Uiso 1 1 calc R U . . .
C22 C 0.1927(6) 0.1189(5) 0.4660(9) 0.032(3) Uani 1 1 d . . . . .
H22 H 0.238292 0.129739 0.465112 0.039 Uiso 1 1 calc R U . . .
C23 C 0.1643(5) 0.1198(5) 0.8274(10) 0.030(3) Uani 1 1 d . . . . .
C24 C 0.1672(5) 0.0791(5) 0.9323(9) 0.032(3) Uani 1 1 d . . . . .
H24 H 0.194958 0.036835 0.942197 0.039 Uiso 1 1 calc R U . . .
C25 C 0.1287(6) 0.1010(6) 1.0237(11) 0.047(3) Uani 1 1 d . . . . .
H25 H 0.131379 0.073217 1.094130 0.057 Uiso 1 1 calc R U . . .
C26 C 0.0876(6) 0.1616(6) 1.0121(11) 0.047(3) Uani 1 1 d . . . . .
H26 H 0.062168 0.175606 1.073754 0.057 Uiso 1 1 calc R U . . .
C27 C 0.0839(6) 0.2029(6) 0.9058(12) 0.051(3) Uani 1 1 d . . . . .
H27 H 0.056011 0.245031 0.896376 0.061 Uiso 1 1 calc R U . . .
C28 C 0.1216(6) 0.1814(6) 0.8150(10) 0.044(3) Uani 1 1 d . . . . .
H28 H 0.118294 0.208772 0.744064 0.053 Uiso 1 1 calc R U . . .
C29 C 0.1623(5) -0.1194(5) 0.5719(9) 0.029(2) Uani 1 1 d . . . . .
C30 C 0.1596(6) -0.0752(5) 0.4692(9) 0.037(3) Uani 1 1 d . . . . .
H30 H 0.185320 -0.031404 0.468408 0.044 Uiso 1 1 calc R U . . .
C31 C 0.1180(7) -0.0964(6) 0.3660(11) 0.053(4) Uani 1 1 d . . . . .
H31 H 0.116430 -0.066552 0.297760 0.063 Uiso 1 1 calc R U . . .
C32 C 0.0804(7) -0.1600(6) 0.3661(11) 0.050(3) Uani 1 1 d . . . . .
H32 H 0.053316 -0.173874 0.297843 0.060 Uiso 1 1 calc R U . . .
C33 C 0.0822(7) -0.2049(6) 0.4681(12) 0.052(3) Uani 1 1 d . . . . .
H33 H 0.056206 -0.248609 0.468066 0.062 Uiso 1 1 calc R U . . .
C34 C 0.1224(6) -0.1844(6) 0.5690(10) 0.040(3) Uani 1 1 d . . . . .
H34 H 0.123077 -0.214550 0.636886 0.048 Uiso 1 1 calc R U . . .
C35 C 0.2621(5) -0.1926(5) 0.7092(9) 0.029(3) Uani 1 1 d . . . . .
C36 C 0.2988(6) -0.2080(5) 0.6129(10) 0.035(3) Uani 1 1 d . . . . .
H36 H 0.302229 -0.171462 0.554338 0.042 Uiso 1 1 calc R U . . .
C37 C 0.3304(6) -0.2778(6) 0.6035(10) 0.042(3) Uani 1 1 d . . . . .
H37 H 0.355212 -0.287637 0.539234 0.051 Uiso 1 1 calc R U . . .
C38 C 0.3245(6) -0.3329(6) 0.6912(11) 0.048(3) Uani 1 1 d . . . . .
H38 H 0.346159 -0.379210 0.686551 0.057 Uiso 1 1 calc R U . . .
C39 C 0.2867(7) -0.3181(6) 0.7835(11) 0.047(3) Uani 1 1 d . . . . .
H39 H 0.281731 -0.354999 0.840870 0.056 Uiso 1 1 calc R U . . .
C40 C 0.2559(6) -0.2488(5) 0.7925(9) 0.037(3) Uani 1 1 d . . . . .
H40 H 0.230368 -0.239709 0.856120 0.045 Uiso 1 1 calc R U . . .
C41 C 0.1645(5) -0.1001(5) 0.8228(9) 0.028(2) Uani 1 1 d . . . . .
C42 C 0.1901(6) -0.1160(5) 0.9394(10) 0.034(3) Uani 1 1 d . . . . .
H42 H 0.234998 -0.130254 0.953721 0.040 Uiso 1 1 calc R U . . .
C43 C 0.1512(7) -0.1113(6) 1.0349(11) 0.048(3) Uani 1 1 d . . . . .
H43 H 0.169626 -0.122787 1.111766 0.057 Uiso 1 1 calc R U . . .
C44 C 0.0849(7) -0.0894(6) 1.0147(11) 0.050(3) Uani 1 1 d . . . . .
H44 H 0.057950 -0.086268 1.077536 0.060 Uiso 1 1 calc R U . . .
C45 C 0.0594(6) -0.0723(6) 0.9008(11) 0.043(3) Uani 1 1 d . . . . .
H45 H 0.014996 -0.056142 0.886929 0.051 Uiso 1 1 calc R U . . .
C46 C 0.0984(5) -0.0786(5) 0.8054(10) 0.035(3) Uani 1 1 d . . . . .
H46 H 0.079436 -0.068019 0.728551 0.042 Uiso 1 1 calc R U . . .
N1 N 0.3829(4) 0.0706(4) 0.7728(8) 0.031(2) Uani 1 1 d . . . . .
N2 N 0.3815(4) -0.0730(4) 0.6884(8) 0.031(2) Uani 1 1 d . . . . .
P1 P 0.22231(14) 0.09794(13) 0.7130(2) 0.0238(6) Uani 1 1 d . . . . .
P2 P 0.22131(14) -0.09811(13) 0.7034(2) 0.0234(6) Uani 1 1 d . . . . .
Se1 Se 0.33042(6) -0.00767(6) 0.94342(9) 0.0353(3) Uani 1 1 d . . . . .
Se2 Se 0.32641(6) 0.00525(6) 0.50355(9) 0.0355(3) Uani 1 1 d . . . . .
Os2 Os 0.29788(2) -0.00063(2) 0.71907(3) 0.02316(15) Uani 1 1 d . . . . .

loop_
_atom_site_aniso_label
_atom_site_aniso_U_11
_atom_site_aniso_U_22
_atom_site_aniso_U_33
_atom_site_aniso_U_23
_atom_site_aniso_U_13
_atom_site_aniso_U_12
C1 0.046(8) 0.032(6) 0.052(8) 0.000(5) 0.024(7) -0.004(5)
C2 0.049(10) 0.057(8) 0.073(11) -0.009(7) 0.014(8) -0.021(7)
C3 0.047(9) 0.077(10) 0.086(13) -0.006(8) -0.008(9) -0.032(8)
C4 0.048(9) 0.074(9) 0.057(10) -0.006(7) -0.025(7) -0.017(7)
C5 0.035(7) 0.036(6) 0.036(7) -0.002(5) 0.003(6) 0.000(5)
C6 0.039(8) 0.035(6) 0.057(9) 0.003(6) 0.002(7) 0.010(5)
C7 0.047(10) 0.057(8) 0.074(11) 0.008(8) -0.004(8) 0.022(7)
C8 0.045(10) 0.092(12) 0.116(16) -0.007(10) 0.015(10) 0.039(9)
C9 0.055(10) 0.072(9) 0.067(10) -0.007(7) 0.034(8) 0.012(7)
C10 0.033(7) 0.043(6) 0.042(8) -0.007(5) 0.006(6) 0.005(5)
C11 0.025(7) 0.029(5) 0.028(6) -0.005(4) 0.004(5) 0.001(4)
C12 0.051(8) 0.027(5) 0.030(6) -0.004(5) 0.004(6) -0.002(5)
C13 0.061(9) 0.032(6) 0.043(8) -0.002(5) 0.011(7) -0.007(6)
C14 0.058(9) 0.029(6) 0.056(9) -0.010(6) 0.012(7) -0.014(5)
C15 0.041(8) 0.047(7) 0.033(7) -0.015(5) 0.001(6) -0.007(5)
C16 0.042(7) 0.032(5) 0.027(6) -0.001(5) 0.006(6) 0.001(5)
C17 0.032(7) 0.023(5) 0.021(6) 0.005(4) -0.004(5) 0.001(4)
C18 0.037(7) 0.036(6) 0.039(7) -0.003(5) 0.003(6) 0.005(5)
C19 0.031(7) 0.049(7) 0.058(9) -0.001(6) -0.010(7) 0.000(5)
C20 0.058(10) 0.049(7) 0.037(8) 0.004(6) -0.012(7) 0.001(6)
C21 0.057(9) 0.047(7) 0.027(7) 0.009(5) 0.004(6) 0.001(6)
C22 0.034(7) 0.032(5) 0.029(6) 0.003(4) 0.001(5) -0.002(5)
C23 0.030(7) 0.020(5) 0.040(7) 0.000(4) 0.008(5) 0.003(4)
C24 0.038(7) 0.029(5) 0.029(6) -0.007(5) 0.002(5) -0.004(5)
C25 0.049(9) 0.063(8) 0.033(7) 0.000(6) 0.019(6) -0.005(6)
C26 0.049(8) 0.046(7) 0.051(9) -0.014(6) 0.029(7) -0.008(6)
C27 0.049(9) 0.038(6) 0.069(10) -0.007(6) 0.022(7) 0.009(6)
C28 0.055(9) 0.040(6) 0.038(7) 0.008(5) 0.015(6) 0.011(6)
C29 0.031(7) 0.029(5) 0.026(6) -0.008(4) -0.001(5) 0.007(4)
C30 0.051(8) 0.027(5) 0.031(7) -0.002(5) -0.006(6) -0.002(5)
C31 0.085(12) 0.042(7) 0.029(7) -0.002(5) -0.008(7) -0.003(7)
C32 0.056(9) 0.052(7) 0.038(8) -0.016(6) -0.016(7) 0.005(6)
C33 0.052(9) 0.037(6) 0.064(10) -0.011(6) -0.006(7) -0.012(6)
C34 0.042(8) 0.042(6) 0.036(7) 0.002(5) 0.000(6) -0.008(5)
C35 0.030(7) 0.024(5) 0.032(7) -0.008(4) 0.000(5) -0.001(4)
C36 0.036(7) 0.029(5) 0.039(7) -0.008(5) -0.002(6) -0.002(5)
C37 0.040(8) 0.047(7) 0.039(7) -0.014(5) 0.001(6) 0.009(6)
C38 0.053(9) 0.033(6) 0.054(9) -0.009(6) -0.012(7) 0.015(5)
C39 0.071(10) 0.030(6) 0.038(8) 0.001(5) 0.000(7) 0.007(6)
C40 0.047(8) 0.032(6) 0.032(6) -0.003(5) 0.001(6) 0.005(5)
C41 0.020(6) 0.033(5) 0.030(6) -0.004(5) 0.001(5) -0.003(4)
C42 0.041(7) 0.028(5) 0.033(7) -0.004(5) 0.012(6) -0.002(5)
C43 0.061(10) 0.051(7) 0.031(7) 0.001(5) 0.005(7) -0.004(6)
C44 0.048(9) 0.066(8) 0.038(8) -0.007(6) 0.011(7) -0.010(7)
C45 0.027(7) 0.051(7) 0.051(8) -0.011(6) 0.007(6) -0.004(5)
C46 0.029(7) 0.042(6) 0.034(7) 0.003(5) -0.002(5) -0.002(5)
N1 0.024(5) 0.027(4) 0.042(6) -0.007(4) -0.001(4) -0.004(4)
N2 0.028(5) 0.030(4) 0.036(6) -0.002(4) 0.001(4) 0.003(4)
P1 0.0247(17) 0.0251(13) 0.0219(16) -0.0009(10) 0.0030(12) 0.0005(11)
P2 0.0254(17) 0.0230(13) 0.0216(15) 0.0011(10) 0.0007(12) -0.0006(11)
Se1 0.0378(6) 0.0413(6) 0.0258(6) 0.0025(5) -0.0026(5) -0.0042(5)
Se2 0.0404(6) 0.0395(6) 0.0278(6) 0.0020(5) 0.0096(5) 0.0047(5)
Os2 0.0236(2) 0.0238(2) 0.0220(2) 0.00013(17) 0.00217(16) 0.00004(19)

loop_
_atom_type_symbol
_atom_type_description
_atom_type_scat_dispersion_real
_atom_type_scat_dispersion_imag
_atom_type_scat_source
C C 0.0033 0.0016 'International Tables Vol C Tables 4.2.6.8 and 6.1.1.4'
H H 0.0000 0.0000 'International Tables Vol C Tables 4.2.6.8 and 6.1.1.4'
N N 0.0061 0.0033 'International Tables Vol C Tables 4.2.6.8 and 6.1.1.4'
P P 0.1023 0.0942 'International Tables Vol C Tables 4.2.6.8 and 6.1.1.4'
Se Se -0.0929 2.2259 'International Tables Vol C Tables 4.2.6.8 and 6.1.1.4'
Os Os -1.2165 7.6030 'International Tables Vol C Tables 4.2.6.8 and 6.1.1.4'

loop_
_geom_angle_atom_site_label_1
_geom_angle_atom_site_label_2
_geom_angle_atom_site_label_3
_geom_angle
_geom_angle_site_symmetry_1
_geom_angle_site_symmetry_3
_geom_angle_publ_flag
N1 C1 C2 121.0(12) . . ?
N1 C1 H1 119.5 . . ?
C2 C1 H1 119.5 . . ?
C1 C2 C3 118.9(12) . . ?
C1 C2 H2 120.5 . . ?
C3 C2 H2 120.5 . . ?
C4 C3 C2 119.9(13) . . ?
C4 C3 H3 120.1 . . ?
C2 C3 H3 120.1 . . ?
C3 C4 C5 118.2(13) . . ?
C3 C4 H4 120.9 . . ?
C5 C4 H4 120.9 . . ?
N1 C5 C4 121.1(10) . . ?
N1 C5 Se1 108.9(8) . . ?
C4 C5 Se1 130.0(10) . . ?
N2 C6 C7 121.6(12) . . ?
N2 C6 H6 119.2 . . ?
C7 C6 H6 119.2 . . ?
C6 C7 C8 119.1(13) . . ?
C6 C7 H7 120.4 . . ?
C8 C7 H7 120.4 . . ?
C9 C8 C7 120.4(13) . . ?
C9 C8 H8 119.8 . . ?
C7 C8 H8 119.8 . . ?
C8 C9 C10 118.3(13) . . ?
C8 C9 H9 120.8 . . ?
C10 C9 H9 120.8 . . ?
N2 C10 C9 120.5(11) . . ?
N2 C10 Se2 108.9(7) . . ?
C9 C10 Se2 130.5(10) . . ?
C12 C11 C16 117.3(9) . . ?
C12 C11 P1 127.4(8) . . ?
C16 C11 P1 115.2(7) . . ?
C11 C12 C13 120.4(11) . . ?
C11 C12 H12 119.8 . . ?
C13 C12 H12 119.8 . . ?
C14 C13 C12 122.2(11) . . ?
C14 C13 H13 118.9 . . ?
C12 C13 H13 118.9 . . ?
C13 C14 C15 119.0(10) . . ?
C13 C14 H14 120.5 . . ?
C15 C14 H14 120.5 . . ?
C16 C15 C14 119.1(11) . . ?
C16 C15 H15 120.4 . . ?
C14 C15 H15 120.4 . . ?
C11 C16 C15 121.9(10) . . ?
C11 C16 H16 119.0 . . ?
C15 C16 H16 119.0 . . ?
C18 C17 C22 117.2(10) . . ?
C18 C17 P1 122.6(8) . . ?
C22 C17 P1 119.9(8) . . ?
C19 C18 C17 120.7(11) . . ?
C19 C18 H18 119.6 . . ?
C17 C18 H18 119.6 . . ?
C20 C19 C18 121.6(12) . . ?
C20 C19 H19 119.2 . . ?
C18 C19 H19 119.2 . . ?
C19 C20 C21 118.8(12) . . ?
C19 C20 H20 120.6 . . ?
C21 C20 H20 120.6 . . ?
C22 C21 C20 121.1(11) . . ?
C22 C21 H21 119.5 . . ?
C20 C21 H21 119.5 . . ?
C21 C22 C17 120.6(11) . . ?
C21 C22 H22 119.7 . . ?
C17 C22 H22 119.7 . . ?
C24 C23 C28 118.4(10) . . ?
C24 C23 P1 120.4(8) . . ?
C28 C23 P1 120.9(8) . . ?
C23 C24 C25 120.2(10) . . ?
C23 C24 H24 119.9 . . ?
C25 C24 H24 119.9 . . ?
C26 C25 C24 121.5(11) . . ?
C26 C25 H25 119.2 . . ?
C24 C25 H25 119.2 . . ?
C25 C26 C27 118.7(11) . . ?
C25 C26 H26 120.6 . . ?
C27 C26 H26 120.6 . . ?
C28 C27 C26 120.1(11) . . ?
C28 C27 H27 120.0 . . ?
C26 C27 H27 120.0 . . ?
C27 C28 C23 121.1(11) . . ?
C27 C28 H28 119.4 . . ?
C23 C28 H28 119.4 . . ?
C30 C29 C34 117.7(10) . . ?
C30 C29 P2 121.6(8) . . ?
C34 C29 P2 120.5(8) . . ?
C29 C30 C31 120.4(10) . . ?
C29 C30 H30 119.8 . . ?
C31 C30 H30 119.8 . . ?
C32 C31 C30 120.2(11) . . ?
C32 C31 H31 119.9 . . ?
C30 C31 H31 119.9 . . ?
C31 C32 C33 120.3(11) . . ?
C31 C32 H32 119.9 . . ?
C33 C32 H32 119.9 . . ?
C34 C33 C32 119.8(11) . . ?
C34 C33 H33 120.1 . . ?
C32 C33 H33 120.1 . . ?
C33 C34 C29 121.6(11) . . ?
C33 C34 H34 119.2 . . ?
C29 C34 H34 119.2 . . ?
C40 C35 C36 118.5(9) . . ?
C40 C35 P2 127.2(8) . . ?
C36 C35 P2 114.2(7) . . ?
C35 C36 C37 120.5(10) . . ?
C35 C36 H36 119.8 . . ?
C37 C36 H36 119.8 . . ?
C36 C37 C38 119.6(11) . . ?
C36 C37 H37 120.2 . . ?
C38 C37 H37 120.2 . . ?
C39 C38 C37 119.4(10) . . ?
C39 C38 H38 120.3 . . ?
C37 C38 H38 120.3 . . ?
C38 C39 C40 120.6(11) . . ?
C38 C39 H39 119.7 . . ?
C40 C39 H39 119.7 . . ?
C35 C40 C39 121.3(10) . . ?
C35 C40 H40 119.3 . . ?
C39 C40 H40 119.3 . . ?
C46 C41 C42 117.1(10) . . ?
C46 C41 P2 122.8(8) . . ?
C42 C41 P2 119.7(8) . . ?
C43 C42 C41 122.4(11) . . ?
C43 C42 H42 118.8 . . ?
C41 C42 H42 118.8 . . ?
C44 C43 C42 119.2(12) . . ?
C44 C43 H43 120.4 . . ?
C42 C43 H43 120.4 . . ?
C45 C44 C43 119.1(11) . . ?
C45 C44 H44 120.5 . . ?
C43 C44 H44 120.5 . . ?
C44 C45 C46 121.2(12) . . ?
C44 C45 H45 119.4 . . ?
C46 C45 H45 119.4 . . ?
C41 C46 C45 121.0(11) . . ?
C41 C46 H46 119.5 . . ?
C45 C46 H46 119.5 . . ?
C1 N1 C5 120.9(10) . . ?
C1 N1 Os2 134.2(8) . . ?
C5 N1 Os2 104.5(6) . . ?
C6 N2 C10 120.0(9) . . ?
C6 N2 Os2 135.0(8) . . ?
C10 N2 Os2 104.3(6) . . ?
C17 P1 C23 101.7(5) . . ?
C17 P1 C11 103.8(4) . . ?
C23 P1 C11 94.4(4) . . ?
C17 P1 Os2 114.6(3) . . ?
C23 P1 Os2 126.1(3) . . ?
C11 P1 Os2 112.7(3) . . ?
C41 P2 C29 101.0(5) . . ?
C41 P2 C35 104.8(4) . . ?
C29 P2 C35 95.2(4) . . ?
C41 P2 Os2 114.1(3) . . ?
C29 P2 Os2 125.9(3) . . ?
C35 P2 Os2 112.7(3) . . ?
C5 Se1 Os2 77.8(4) . . ?
C10 Se2 Os2 78.1(3) . . ?
N1 Os2 N2 77.9(3) . . ?
N1 Os2 P2 163.8(2) . . ?
N2 Os2 P2 93.5(2) . . ?
N1 Os2 P1 93.5(2) . . ?
N2 Os2 P1 163.6(2) . . ?
P2 Os2 P1 97.85(8) . . ?
N1 Os2 Se2 90.2(2) . . ?
N2 Os2 Se2 68.1(2) . . ?
P2 Os2 Se2 99.43(7) . . ?
P1 Os2 Se2 98.35(7) . . ?
N1 Os2 Se1 68.3(2) . . ?
N2 Os2 Se1 90.0(2) . . ?
P2 Os2 Se1 98.37(7) . . ?
P1 Os2 Se1 99.89(7) . . ?
Se2 Os2 Se1 152.42(4) . . ?

loop_
_geom_bond_atom_site_label_1
_geom_bond_atom_site_label_2
_geom_bond_distance
_geom_bond_site_symmetry_2
_geom_bond_publ_flag
C1 N1 1.317(12) . ?
C1 C2 1.391(17) . ?
C1 H1 0.9300 . ?
C2 C3 1.400(19) . ?
C2 H2 0.9300 . ?
C3 C4 1.383(18) . ?
C3 H3 0.9300 . ?
C4 C5 1.387(15) . ?
C4 H4 0.9300 . ?
C5 N1 1.371(13) . ?
C5 Se1 1.878(10) . ?
C6 N2 1.328(13) . ?
C6 C7 1.358(16) . ?
C6 H6 0.9300 . ?
C7 C8 1.39(2) . ?
C7 H7 0.9300 . ?
C8 C9 1.359(19) . ?
C8 H8 0.9300 . ?
C9 C10 1.391(15) . ?
C9 H9 0.9300 . ?
C10 N2 1.370(13) . ?
C10 Se2 1.867(11) . ?
C11 C12 1.373(13) . ?
C11 C16 1.385(14) . ?
C11 P1 1.861(9) . ?
C12 C13 1.391(14) . ?
C12 H12 0.9300 . ?
C13 C14 1.330(17) . ?
C13 H13 0.9300 . ?
C14 C15 1.393(15) . ?
C14 H14 0.9300 . ?
C15 C16 1.385(13) . ?
C15 H15 0.9300 . ?
C16 H16 0.9300 . ?
C17 C18 1.400(14) . ?
C17 C22 1.412(13) . ?
C17 P1 1.826(10) . ?
C18 C19 1.373(15) . ?
C18 H18 0.9300 . ?
C19 C20 1.371(16) . ?
C19 H19 0.9300 . ?
C20 C21 1.378(16) . ?
C20 H20 0.9300 . ?
C21 C22 1.376(15) . ?
C21 H21 0.9300 . ?
C22 H22 0.9300 . ?
C23 C24 1.380(14) . ?
C23 C28 1.382(13) . ?
C23 P1 1.851(10) . ?
C24 C25 1.395(14) . ?
C24 H24 0.9300 . ?
C25 C26 1.348(15) . ?
C25 H25 0.9300 . ?
C26 C27 1.398(16) . ?
C26 H26 0.9300 . ?
C27 C28 1.379(15) . ?
C27 H27 0.9300 . ?
C28 H28 0.9300 . ?
C29 C30 1.392(14) . ?
C29 C34 1.397(13) . ?
C29 P2 1.842(11) . ?
C30 C31 1.413(15) . ?
C30 H30 0.9300 . ?
C31 C32 1.352(16) . ?
C31 H31 0.9300 . ?
C32 C33 1.393(16) . ?
C32 H32 0.9300 . ?
C33 C34 1.376(16) . ?
C33 H33 0.9300 . ?
C34 H34 0.9300 . ?
C35 C40 1.379(13) . ?
C35 C36 1.389(14) . ?
C35 P2 1.859(9) . ?
C36 C37 1.395(13) . ?
C36 H36 0.9300 . ?
C37 C38 1.400(15) . ?
C37 H37 0.9300 . ?
C38 C39 1.365(16) . ?
C38 H38 0.9300 . ?
C39 C40 1.380(13) . ?
C39 H39 0.9300 . ?
C40 H40 0.9300 . ?
C41 C46 1.369(14) . ?
C41 C42 1.390(15) . ?
C41 P2 1.838(10) . ?
C42 C43 1.387(15) . ?
C42 H42 0.9300 . ?
C43 C44 1.376(17) . ?
C43 H43 0.9300 . ?
C44 C45 1.368(16) . ?
C44 H44 0.9300 . ?
C45 C46 1.388(14) . ?
C45 H45 0.9300 . ?
C46 H46 0.9300 . ?
N1 Os2 2.154(8) . ?
N2 Os2 2.156(8) . ?
P1 Os2 2.302(2) . ?
P2 Os2 2.300(2) . ?
Se1 Os2 2.5494(11) . ?
Se2 Os2 2.5438(11) . ?

loop_
_geom_hbond_atom_site_label_D
_geom_hbond_atom_site_label_H
_geom_hbond_atom_site_label_A
_geom_hbond_distance_DH
_geom_hbond_distance_HA
_geom_hbond_distance_DA
_geom_hbond_angle_DHA
_geom_hbond_site_symmetry_A
_geom_hbond_publ_flag
C1 H1 Se2 0.93 3.01 3.497(12) 114.4 . yes
C6 H6 Se1 0.93 3.01 3.505(12) 114.5 . yes
C22 H22 Se2 0.93 2.83 3.336(10) 115.7 . yes
C24 H24 Se1 0.93 2.82 3.592(11) 141.8 . yes
C30 H30 Se2 0.93 2.88 3.609(12) 136.1 . yes
C42 H42 Se1 0.93 2.90 3.390(10) 114.6 . yes
C1 H1 Se2 0.93 3.01 3.497(12) 114.4 . yes
C6 H6 Se1 0.93 3.01 3.505(12) 114.5 . yes
C22 H22 Se2 0.93 2.83 3.336(10) 115.7 . yes
C24 H24 Se1 0.93 2.82 3.592(11) 141.8 . yes
C30 H30 Se2 0.93 2.88 3.609(12) 136.1 . yes
C42 H42 Se1 0.93 2.90 3.390(10) 114.6 . yes

loop_
_geom_torsion_atom_site_label_1
_geom_torsion_atom_site_label_2
_geom_torsion_atom_site_label_3
_geom_torsion_atom_site_label_4
_geom_torsion
_geom_torsion_site_symmetry_1
_geom_torsion_site_symmetry_2
_geom_torsion_site_symmetry_3
_geom_torsion_site_symmetry_4
_geom_torsion_publ_flag
N1 C1 C2 C3 -0.3(18) . . . . ?
C1 C2 C3 C4 -2(2) . . . . ?
C2 C3 C4 C5 3(2) . . . . ?
C3 C4 C5 N1 -2.6(19) . . . . ?
C3 C4 C5 Se1 179.9(10) . . . . ?
N2 C6 C7 C8 0(2) . . . . ?
C6 C7 C8 C9 0(2) . . . . ?
C7 C8 C9 C10 0(2) . . . . ?
C8 C9 C10 N2 0(2) . . . . ?
C8 C9 C10 Se2 179.5(11) . . . . ?
C16 C11 C12 C13 3.3(16) . . . . ?
P1 C11 C12 C13 178.8(8) . . . . ?
C11 C12 C13 C14 -2.9(19) . . . . ?
C12 C13 C14 C15 1(2) . . . . ?
C13 C14 C15 C16 0.5(18) . . . . ?
C12 C11 C16 C15 -2.0(16) . . . . ?
P1 C11 C16 C15 -178.1(8) . . . . ?
C14 C15 C16 C11 0.1(17) . . . . ?
C22 C17 C18 C19 -0.7(14) . . . . ?
P1 C17 C18 C19 -175.1(8) . . . . ?
C17 C18 C19 C20 0.9(16) . . . . ?
C18 C19 C20 C21 -0.8(17) . . . . ?
C19 C20 C21 C22 0.6(17) . . . . ?
C20 C21 C22 C17 -0.5(16) . . . . ?
C18 C17 C22 C21 0.5(14) . . . . ?
P1 C17 C22 C21 175.1(7) . . . . ?
C28 C23 C24 C25 -1.2(17) . . . . ?
P1 C23 C24 C25 172.9(8) . . . . ?
C23 C24 C25 C26 0.5(18) . . . . ?
C24 C25 C26 C27 0.0(19) . . . . ?
C25 C26 C27 C28 0.3(19) . . . . ?
C26 C27 C28 C23 -1.1(19) . . . . ?
C24 C23 C28 C27 1.5(18) . . . . ?
P1 C23 C28 C27 -172.6(9) . . . . ?
C34 C29 C30 C31 -0.4(16) . . . . ?
P2 C29 C30 C31 174.6(9) . . . . ?
C29 C30 C31 C32 -0.1(19) . . . . ?
C30 C31 C32 C33 0(2) . . . . ?
C31 C32 C33 C34 -0.1(19) . . . . ?
C32 C33 C34 C29 -0.3(18) . . . . ?
C30 C29 C34 C33 0.6(16) . . . . ?
P2 C29 C34 C33 -174.4(9) . . . . ?
C40 C35 C36 C37 -2.2(16) . . . . ?
P2 C35 C36 C37 -178.0(9) . . . . ?
C35 C36 C37 C38 0.6(17) . . . . ?
C36 C37 C38 C39 1.3(18) . . . . ?
C37 C38 C39 C40 -1.7(19) . . . . ?
C36 C35 C40 C39 1.9(17) . . . . ?
P2 C35 C40 C39 177.0(9) . . . . ?
C38 C39 C40 C35 0.0(19) . . . . ?
C46 C41 C42 C43 0.6(15) . . . . ?
P2 C41 C42 C43 173.8(8) . . . . ?
C41 C42 C43 C44 -0.7(16) . . . . ?
C42 C43 C44 C45 -0.5(17) . . . . ?
C43 C44 C45 C46 1.7(17) . . . . ?
C42 C41 C46 C45 0.7(14) . . . . ?
P2 C41 C46 C45 -172.3(8) . . . . ?
C44 C45 C46 C41 -1.9(16) . . . . ?
C2 C1 N1 C5 0.7(15) . . . . ?
C2 C1 N1 Os2 -170.7(8) . . . . ?
C4 C5 N1 C1 0.7(15) . . . . ?
Se1 C5 N1 C1 178.7(7) . . . . ?
C4 C5 N1 Os2 174.4(9) . . . . ?
Se1 C5 N1 Os2 -7.6(7) . . . . ?
C7 C6 N2 C10 -0.2(17) . . . . ?
C7 C6 N2 Os2 -168.8(9) . . . . ?
C9 C10 N2 C6 0.3(16) . . . . ?
Se2 C10 N2 C6 -179.5(8) . . . . ?
C9 C10 N2 Os2 172.0(10) . . . . ?
Se2 C10 N2 Os2 -7.8(8) . . . . ?
C18 C17 P1 C23 -29.6(9) . . . . ?
C22 C17 P1 C23 156.2(7) . . . . ?
C18 C17 P1 C11 -127.1(8) . . . . ?
C22 C17 P1 C11 58.6(8) . . . . ?
C18 C17 P1 Os2 109.6(8) . . . . ?
C22 C17 P1 Os2 -64.7(8) . . . . ?
C24 C23 P1 C17 137.7(9) . . . . ?
C28 C23 P1 C17 -48.3(10) . . . . ?
C24 C23 P1 C11 -117.2(9) . . . . ?
C28 C23 P1 C11 56.7(10) . . . . ?
C24 C23 P1 Os2 5.1(11) . . . . ?
C28 C23 P1 Os2 179.1(8) . . . . ?
C12 C11 P1 C17 -6.4(10) . . . . ?
C16 C11 P1 C17 169.1(8) . . . . ?
C12 C11 P1 C23 -109.6(10) . . . . ?
C16 C11 P1 C23 65.9(9) . . . . ?
C12 C11 P1 Os2 118.1(9) . . . . ?
C16 C11 P1 Os2 -66.3(8) . . . . ?
C46 C41 P2 C29 -32.3(9) . . . . ?
C42 C41 P2 C29 154.9(7) . . . . ?
C46 C41 P2 C35 -130.7(9) . . . . ?
C42 C41 P2 C35 56.5(9) . . . . ?
C46 C41 P2 Os2 105.5(8) . . . . ?
C42 C41 P2 Os2 -67.2(8) . . . . ?
C30 C29 P2 C41 130.2(9) . . . . ?
C34 C29 P2 C41 -55.1(9) . . . . ?
C30 C29 P2 C35 -123.6(9) . . . . ?
C34 C29 P2 C35 51.1(9) . . . . ?
C30 C29 P2 Os2 -0.7(10) . . . . ?
C34 C29 P2 Os2 174.0(7) . . . . ?
C40 C35 P2 C41 -5.7(11) . . . . ?
C36 C35 P2 C41 169.6(8) . . . . ?
C40 C35 P2 C29 -108.6(10) . . . . ?
C36 C35 P2 C29 66.7(9) . . . . ?
C40 C35 P2 Os2 119.0(9) . . . . ?
C36 C35 P2 Os2 -65.7(8) . . . . ?
N1 C5 Se1 Os2 6.4(6) . . . . ?
C4 C5 Se1 Os2 -175.9(12) . . . . ?
N2 C10 Se2 Os2 6.5(6) . . . . ?
C9 C10 Se2 Os2 -173.2(12) . . . . ?
